data_7243804
loop_
_publ_author_name
'Adcock, Alyssa K.'
'Marwitz, Alexander C.'
'Sanz, Lulio A.'
'Lee Ayscue, R.'
'Bertke, Jeffery A.'
'Knope, Karah E.'

_publ_section_title
;
 Synthesis, structural characterization, and luminescence properties of
 heteroleptic bismuth-organic compounds
;
_journal_issue 46
_journal_name_full CrystEngComm
_journal_page_first 8183
_journal_page_last 8197
_journal_paper_doi 10.1039/D1CE01242H
_journal_volume 23
_journal_year 2021
_chemical_formula_moiety 'C31 H19 Bi F6 N4 O7 S2'
_chemical_formula_sum 'C31 H19 Bi F6 N4 O7 S2'
_chemical_formula_weight 946.60
_space_group_crystal_system monoclinic
_space_group_IT_number 15
_space_group_name_Hall '-C 2yc'
_space_group_name_H-M_alt 'C 1 2/c 1'
_atom_sites_solution_hydrogens geom
_audit_creation_method SHELXL-2017/1
_audit_update_record
;
2019-04-30 deposited with the CCDC.	2021-10-29 downloaded from the CCDC.
;
_cell_angle_alpha 90
_cell_angle_beta 90.543(2)
_cell_angle_gamma 90
_cell_formula_units_Z 8
_cell_length_a 36.9899(17)
_cell_length_b 9.7296(4)
_cell_length_c 18.0256(8)
_cell_measurement_reflns_used 9764
_cell_measurement_temperature 100(2)
_cell_measurement_theta_max 25.42
_cell_measurement_theta_min 2.20
_cell_volume 6487.1(5)
_computing_cell_refinement 'SAINT V8.34A (Bruker, 2005)'
_computing_data_collection 'APEX2 V2014.9-0 (Bruker, 2014)'
_computing_data_reduction
; 
SAINT V8.34A, XPREP v2014/2, SADABS V2014/4 (Bruker, 2014) 
;
_computing_molecular_graphics 'ShelXle (Sheldrick, 2011)'
_computing_publication_material 'enCIFer V1.6.1. (IUCr, 2017)'
_computing_structure_refinement 'SHELXL-2018/3 (Sheldrick, 2018)'
_computing_structure_solution 'SHELXT 2014/5 (Sheldrick, 2014)'
_diffrn_ambient_temperature 100(2)
_diffrn_measured_fraction_theta_full 1.000
_diffrn_measured_fraction_theta_max 0.997
_diffrn_measurement_device 'Bruker D8 Quest/Photon 100'
_diffrn_measurement_method 'profile data from \f and \w scans'
_diffrn_radiation_monochromator 'multilayer mirrors'
_diffrn_radiation_source 'microfocus sealed tube'
_diffrn_radiation_type MoK\a
_diffrn_radiation_wavelength 0.71073
_diffrn_reflns_av_R_equivalents 0.0919
_diffrn_reflns_av_unetI/netI 0.0711
_diffrn_reflns_Laue_measured_fraction_full 1.000
_diffrn_reflns_Laue_measured_fraction_max 0.997
_diffrn_reflns_limit_h_max 45
_diffrn_reflns_limit_h_min -44
_diffrn_reflns_limit_k_max 11
_diffrn_reflns_limit_k_min -11
_diffrn_reflns_limit_l_max 22
_diffrn_reflns_limit_l_min -22
_diffrn_reflns_number 38810
_diffrn_reflns_point_group_measured_fraction_full 1.000
_diffrn_reflns_point_group_measured_fraction_max 0.997
_diffrn_reflns_theta_full 25.242
_diffrn_reflns_theta_max 25.779
_diffrn_reflns_theta_min 2.164
_exptl_absorpt_coefficient_mu 5.654
_exptl_absorpt_correction_T_max 0.89840
_exptl_absorpt_correction_T_min 0.70209
_exptl_absorpt_correction_type multi-scan
_exptl_absorpt_process_details 'SADABS V2014/4 (Bruker, 2014)'
_exptl_crystal_colour 'pale yellow'
_exptl_crystal_density_diffrn 1.938
_exptl_crystal_density_method 'not measured'
_exptl_crystal_description plate
_exptl_crystal_F_000 3664
_exptl_crystal_preparation Luminescent
_exptl_crystal_size_max 0.090
_exptl_crystal_size_mid 0.090
_exptl_crystal_size_min 0.023
_refine_diff_density_max 1.620
_refine_diff_density_min -0.698
_refine_diff_density_rms 0.148
_refine_ls_extinction_method none
_refine_ls_goodness_of_fit_ref 1.024
_refine_ls_hydrogen_treatment constr
_refine_ls_matrix_type full
_refine_ls_number_parameters 580
_refine_ls_number_reflns 6206
_refine_ls_number_restraints 539
_refine_ls_restrained_S_all 1.000
_refine_ls_R_factor_all 0.0772
_refine_ls_R_factor_gt 0.0409
_refine_ls_shift/su_max 0.002
_refine_ls_shift/su_mean 0.000
_refine_ls_structure_factor_coef Fsqd
_refine_ls_weighting_details 'w=1/[\s^2^(Fo^2^)+(0.0299P)^2^+34.5561P] where P=(Fo^2^+2Fc^2^)/3'
_refine_ls_weighting_scheme calc
_refine_ls_wR_factor_gt 0.0737
_refine_ls_wR_factor_ref 0.0839
_reflns_Friedel_coverage 0.000
_reflns_number_gt 4371
_reflns_number_total 6206
_reflns_threshold_expression 'I > 2\s(I)'
_cod_data_source_file d1ce01242h2.cif
_cod_data_source_block c2onc_a
_cod_depositor_comments 'Adding full bibliography for 7243803--7243808.cif.'
_cod_original_sg_symbol_H-M 'C 2/c'
_cod_database_code 7243804
_shelx_shelxl_version_number 2017/1
_shelx_space_group_comment
;
The symmetry employed for this shelxl refinement is uniquely defined
by the following loop, which should always be used as a source of
symmetry information in preference to the above space-group names.
They are only intended as comments.
;
_shelx_estimated_absorpt_t_min 0.630
_shelx_estimated_absorpt_t_max 0.881

loop_
_space_group_symop_operation_xyz
'x, y, z'
'-x, y, -z+1/2'
'x+1/2, y+1/2, z'
'-x+1/2, y+1/2, -z+1/2'
'-x, -y, -z'
'x, -y, z-1/2'
'-x+1/2, -y+1/2, -z'
'x+1/2, -y+1/2, z-1/2'

loop_
_atom_site_label
_atom_site_type_symbol
_atom_site_fract_x
_atom_site_fract_y
_atom_site_fract_z
_atom_site_U_iso_or_equiv
_atom_site_adp_type
_atom_site_occupancy
_atom_site_site_symmetry_order
_atom_site_calc_flag
_atom_site_refinement_flags_posn
_atom_site_refinement_flags_adp
_atom_site_refinement_flags_occupancy
_atom_site_disorder_assembly
_atom_site_disorder_group
Bi1 Bi 0.34156(2) 0.55133(2) 0.59869(2) 0.02326(9) Uani 1 1 d . . . . .
N11 N 0.34084(15) 0.3825(5) 0.4928(3) 0.0247(13) Uani 1 1 d . . . . .
N12 N 0.30996(13) 0.6331(5) 0.4823(3) 0.0184(12) Uani 1 1 d . . . . .
N13 N 0.31248(13) 0.7889(5) 0.6074(3) 0.0193(12) Uani 1 1 d . . . . .
C11 C 0.35399(18) 0.2552(7) 0.5027(4) 0.0276(16) Uani 1 1 d . . . . .
H11 H 0.366860 0.234964 0.547182 0.033 Uiso 1 1 calc R U . . .
C12 C 0.34950(18) 0.1525(7) 0.4505(4) 0.0306(17) Uani 1 1 d . . . . .
H12 H 0.359233 0.063471 0.458911 0.037 Uiso 1 1 calc R U . . .
C13 C 0.33081(18) 0.1810(7) 0.3864(4) 0.0294(17) Uani 1 1 d . . . . .
H13 H 0.327479 0.112112 0.349636 0.035 Uiso 1 1 calc R U . . .
C14 C 0.31685(19) 0.3114(6) 0.3760(4) 0.0288(17) Uani 1 1 d . . . . .
H14 H 0.303229 0.332162 0.332528 0.035 Uiso 1 1 calc R U . . .
C15 C 0.32277(17) 0.4118(6) 0.4292(3) 0.0217(15) Uani 1 1 d . . . . .
C16 C 0.30855(16) 0.5538(7) 0.4217(3) 0.0206(14) Uani 1 1 d . . . . .
C17 C 0.29437(18) 0.6011(7) 0.3549(4) 0.0254(16) Uani 1 1 d . . . . .
H17 H 0.294176 0.543467 0.312343 0.030 Uiso 1 1 calc R U . . .
C18 C 0.28075(18) 0.7310(7) 0.3508(4) 0.0276(16) Uani 1 1 d . . . . .
H18 H 0.270452 0.763808 0.305669 0.033 Uiso 1 1 calc R U . . .
C19 C 0.28201(18) 0.8149(7) 0.4127(4) 0.0283(17) Uani 1 1 d . . . . .
H19 H 0.272732 0.905848 0.410784 0.034 Uiso 1 1 calc R U . . .
C110 C 0.29713(17) 0.7632(6) 0.4778(3) 0.0209(15) Uani 1 1 d . . . . .
C111 C 0.29804(16) 0.8485(6) 0.5468(3) 0.0209(14) Uani 1 1 d . . . . .
C112 C 0.28468(18) 0.9814(6) 0.5493(4) 0.0258(16) Uani 1 1 d . . . . .
H112 H 0.274617 1.022542 0.506004 0.031 Uiso 1 1 calc R U . . .
C113 C 0.28608(17) 1.0534(7) 0.6151(4) 0.0277(15) Uani 1 1 d . . . . .
H113 H 0.277563 1.145394 0.617313 0.033 Uiso 1 1 calc R U . . .
C114 C 0.29986(19) 0.9910(7) 0.6772(4) 0.0297(17) Uani 1 1 d . . . . .
H114 H 0.300146 1.037201 0.723609 0.036 Uiso 1 1 calc R U . . .
C115 C 0.31334(18) 0.8593(6) 0.6708(4) 0.0262(16) Uani 1 1 d . . . . .
H115 H 0.323686 0.816937 0.713531 0.031 Uiso 1 1 calc R U . . .
C21 C 0.3776(2) 0.1854(7) 0.7611(4) 0.0325(18) Uani 1 1 d . . . . .
C22 C 0.37000(19) 0.3344(7) 0.7367(4) 0.0287(16) Uani 1 1 d . . . . .
C23 C 0.38887(19) 0.4345(7) 0.7758(4) 0.0304(17) Uani 1 1 d . . . . .
H23 H 0.404167 0.403814 0.815093 0.036 Uiso 1 1 calc R U . . .
C24 C 0.38758(19) 0.5771(7) 0.7631(4) 0.0316(18) Uani 1 1 d D . . . .
C25A C 0.40922(19) 0.6679(7) 0.8114(4) 0.0342(14) Uani 0.750(7) 1 d D U P A 1
C26A C 0.4237(7) 0.636(2) 0.8813(11) 0.037(2) Uani 0.750(7) 1 d D U P A 1
H26A H 0.421064 0.550692 0.906326 0.044 Uiso 0.750(7) 1 calc R U P A 1
C27A C 0.4434(4) 0.7534(11) 0.9094(7) 0.042(2) Uani 0.750(7) 1 d D U P A 1
H27A H 0.455772 0.753469 0.955829 0.051 Uiso 0.750(7) 1 calc R U P A 1
C28A C 0.4426(4) 0.8622(12) 0.8640(6) 0.041(2) Uani 0.750(7) 1 d D U P A 1
H28A H 0.454052 0.947503 0.874437 0.049 Uiso 0.750(7) 1 calc R U P A 1
S21A S 0.41810(19) 0.8283(4) 0.7842(3) 0.0416(10) Uani 0.750(7) 1 d D U P A 1
C25B C 0.40922(19) 0.6679(7) 0.8114(4) 0.0342(14) Uani 0.250(7) 1 d D U P A 2
C26B C 0.417(2) 0.801(4) 0.786(3) 0.038(3) Uani 0.250(7) 1 d D U P A 2
H26C H 0.409510 0.837600 0.739136 0.046 Uiso 0.250(7) 1 calc R U P A 2
C27B C 0.4386(11) 0.873(2) 0.8404(16) 0.041(3) Uani 0.250(7) 1 d D U P A 2
H27B H 0.446594 0.964878 0.834330 0.049 Uiso 0.250(7) 1 calc R U P A 2
C28B C 0.4460(11) 0.798(2) 0.9007(16) 0.040(3) Uani 0.250(7) 1 d D U P A 2
H28B H 0.460287 0.828590 0.941463 0.048 Uiso 0.250(7) 1 calc R U P A 2
S21B S 0.4265(6) 0.6366(19) 0.8950(8) 0.038(2) Uani 0.250(7) 1 d D U P A 2
F21 F 0.37778(12) 0.1022(4) 0.7018(2) 0.0430(11) Uani 1 1 d . . . . .
F22 F 0.35251(11) 0.1379(4) 0.8064(2) 0.0425(11) Uani 1 1 d . . . . .
F23 F 0.40963(11) 0.1688(4) 0.7955(2) 0.0471(12) Uani 1 1 d . . . . .
O21 O 0.34707(12) 0.3473(4) 0.6859(2) 0.0296(11) Uani 1 1 d . . . . .
O22 O 0.37069(12) 0.6366(4) 0.7107(2) 0.0279(11) Uani 1 1 d . . . . .
C32 C 0.4130(2) 0.7289(7) 0.5576(4) 0.0362(19) Uani 1 1 d D . . . .
C33 C 0.4387(2) 0.6403(8) 0.5842(5) 0.056(3) Uani 1 1 d . . . . .
H33 H 0.462217 0.674862 0.595060 0.067 Uiso 1 1 calc R U . . .
C34 C 0.4317(2) 0.4991(7) 0.5963(4) 0.038(2) Uani 1 1 d D . . . .
C35A C 0.4622(3) 0.3971(12) 0.5979(9) 0.043(2) Uani 0.551(6) 1 d D U P B 1
C36A C 0.5007(3) 0.4236(11) 0.5940(7) 0.028(2) Uani 0.551(6) 1 d D U P B 1
H36A H 0.512259 0.509822 0.587090 0.034 Uiso 0.551(6) 1 calc R U P B 1
C37A C 0.5175(4) 0.2926(14) 0.6026(8) 0.050(3) Uani 0.551(6) 1 d D U P B 1
H37A H 0.542927 0.281055 0.599108 0.059 Uiso 0.551(6) 1 calc R U P B 1
C38A C 0.4955(4) 0.1875(15) 0.6159(9) 0.055(3) Uani 0.551(6) 1 d D U P B 1
H38A H 0.503548 0.096289 0.624918 0.066 Uiso 0.551(6) 1 calc R U P B 1
S31A S 0.4522(2) 0.2339(8) 0.6149(4) 0.0585(17) Uani 0.551(6) 1 d D U P B 1
C35B C 0.4619(4) 0.4244(14) 0.6367(10) 0.039(3) Uani 0.449(6) 1 d D U P B 2
C36B C 0.4948(4) 0.4665(14) 0.6744(8) 0.030(3) Uani 0.449(6) 1 d D U P B 2
H36B H 0.502788 0.558645 0.680218 0.037 Uiso 0.449(6) 1 calc R U P B 2
C37B C 0.5130(4) 0.3488(16) 0.7012(10) 0.047(3) Uani 0.449(6) 1 d D U P B 2
H37B H 0.534397 0.354330 0.730603 0.057 Uiso 0.449(6) 1 calc R U P B 2
C38B C 0.4981(4) 0.2304(17) 0.6822(10) 0.051(3) Uani 0.449(6) 1 d D U P B 2
H38B H 0.508776 0.143212 0.691643 0.062 Uiso 0.449(6) 1 calc R U P B 2
S31B S 0.4588(3) 0.2520(10) 0.6402(5) 0.0544(19) Uani 0.449(6) 1 d D U P B 2
C31A C 0.4242(4) 0.8802(12) 0.5494(11) 0.050(3) Uani 0.53(3) 1 d D U P C 1
F31A F 0.4003(4) 0.9630(18) 0.5834(9) 0.054(3) Uani 0.53(3) 1 d D U P C 1
F32A F 0.4230(4) 0.9108(16) 0.4771(9) 0.061(3) Uani 0.53(3) 1 d D U P C 1
F33A F 0.4569(3) 0.9119(12) 0.5746(11) 0.058(3) Uani 0.53(3) 1 d D U P C 1
C31B C 0.4238(4) 0.8706(14) 0.5269(12) 0.051(3) Uani 0.47(3) 1 d D U P C 2
F31B F 0.4059(5) 0.971(2) 0.5628(11) 0.055(4) Uani 0.47(3) 1 d D U P C 2
F32B F 0.4152(4) 0.8901(17) 0.4552(9) 0.051(4) Uani 0.47(3) 1 d D U P C 2
F33B F 0.4590(3) 0.8966(14) 0.5338(13) 0.059(4) Uani 0.47(3) 1 d D U P C 2
O31 O 0.38002(13) 0.7082(5) 0.5434(3) 0.0331(12) Uani 1 1 d . . . . .
O32 O 0.40186(13) 0.4464(5) 0.5912(3) 0.0323(11) Uani 1 1 d . . . . .
O41 O 0.28484(12) 0.5431(4) 0.6928(2) 0.0280(10) Uani 1 1 d . . . . .
O42 O 0.28014(12) 0.4161(4) 0.5945(2) 0.0271(11) Uani 1 1 d . . . . .
O43 O 0.24810(13) 0.3685(5) 0.6919(3) 0.0367(12) Uani 1 1 d . . . . .
N41 N 0.27073(15) 0.4404(6) 0.6608(3) 0.0246(12) Uani 1 1 d . . . . .

loop_
_atom_site_aniso_label
_atom_site_aniso_U_11
_atom_site_aniso_U_22
_atom_site_aniso_U_33
_atom_site_aniso_U_23
_atom_site_aniso_U_13
_atom_site_aniso_U_12
Bi1 0.03227(15) 0.01573(12) 0.02163(13) 0.00064(12) -0.00864(10) 0.00519(14)
N11 0.034(3) 0.017(3) 0.023(3) 0.000(2) -0.003(3) 0.006(3)
N12 0.020(3) 0.016(3) 0.019(3) -0.001(2) -0.005(2) 0.004(2)
N13 0.025(3) 0.013(3) 0.020(3) 0.001(2) -0.005(2) 0.007(2)
C11 0.032(4) 0.023(4) 0.028(4) 0.000(3) -0.009(3) 0.003(3)
C12 0.034(4) 0.020(4) 0.037(4) 0.000(3) -0.003(4) 0.003(3)
C13 0.041(4) 0.019(4) 0.028(4) -0.007(3) 0.000(4) -0.002(3)
C14 0.042(4) 0.021(4) 0.023(4) -0.002(3) -0.001(3) -0.002(3)
C15 0.025(4) 0.018(4) 0.022(4) -0.002(3) -0.004(3) 0.004(3)
C16 0.023(3) 0.021(3) 0.017(3) 0.002(3) -0.004(3) -0.001(3)
C17 0.034(4) 0.024(4) 0.018(4) -0.001(3) -0.003(3) 0.006(3)
C18 0.033(4) 0.027(4) 0.023(4) 0.004(3) -0.007(3) 0.001(3)
C19 0.043(4) 0.017(4) 0.025(4) 0.006(3) -0.008(3) 0.002(3)
C110 0.025(4) 0.018(3) 0.019(3) 0.003(3) -0.002(3) -0.001(3)
C111 0.023(4) 0.018(3) 0.022(3) 0.004(3) -0.002(3) 0.000(3)
C112 0.030(4) 0.021(4) 0.026(4) 0.006(3) -0.008(3) 0.001(3)
C113 0.033(4) 0.016(3) 0.034(4) -0.001(3) -0.006(3) 0.006(3)
C114 0.041(5) 0.026(4) 0.022(4) -0.004(3) -0.004(3) -0.001(3)
C115 0.035(4) 0.020(4) 0.024(4) -0.003(3) -0.006(3) 0.005(3)
C21 0.036(5) 0.028(4) 0.033(4) 0.003(3) -0.009(4) 0.004(4)
C22 0.036(4) 0.018(4) 0.032(4) 0.002(3) -0.004(4) 0.003(3)
C23 0.039(4) 0.020(4) 0.031(4) 0.000(3) -0.010(3) 0.011(3)
C24 0.031(4) 0.034(5) 0.030(4) -0.004(3) 0.000(3) 0.005(3)
C25A 0.040(3) 0.025(3) 0.037(3) -0.004(3) -0.010(3) 0.005(3)
C26A 0.044(5) 0.027(4) 0.038(5) -0.008(4) -0.013(4) 0.003(4)
C27A 0.049(4) 0.034(4) 0.044(4) -0.003(4) -0.013(4) 0.002(4)
C28A 0.050(4) 0.030(4) 0.042(5) -0.012(4) -0.013(4) -0.008(4)
S21A 0.0533(18) 0.0232(18) 0.0483(17) -0.0048(15) -0.0100(14) -0.0058(18)
C25B 0.040(3) 0.025(3) 0.037(3) -0.004(3) -0.010(3) 0.005(3)
C26B 0.047(5) 0.027(5) 0.042(5) -0.009(5) -0.012(5) -0.001(5)
C27B 0.050(5) 0.030(5) 0.044(5) -0.006(5) -0.015(5) -0.001(5)
C28B 0.047(5) 0.031(5) 0.042(5) -0.006(5) -0.014(5) 0.001(5)
S21B 0.044(4) 0.032(4) 0.038(4) -0.003(4) -0.013(4) 0.006(3)
F21 0.052(3) 0.024(2) 0.053(3) -0.002(2) -0.009(2) 0.005(2)
F22 0.050(3) 0.031(2) 0.046(3) 0.011(2) 0.001(2) 0.001(2)
F23 0.043(3) 0.024(2) 0.073(3) 0.010(2) -0.025(2) 0.003(2)
O21 0.038(3) 0.021(3) 0.029(3) 0.002(2) -0.017(2) 0.004(2)
O22 0.038(3) 0.021(3) 0.025(3) -0.002(2) -0.015(2) 0.006(2)
C32 0.039(5) 0.026(4) 0.044(5) 0.008(3) 0.005(4) 0.005(4)
C33 0.033(5) 0.036(5) 0.099(8) 0.017(5) 0.001(5) 0.006(4)
C34 0.033(5) 0.025(4) 0.056(5) 0.008(4) 0.000(4) 0.008(4)
C35A 0.042(4) 0.033(4) 0.053(5) -0.001(4) -0.008(4) 0.005(4)
C36A 0.020(4) 0.018(4) 0.048(4) 0.001(4) -0.010(4) 0.006(4)
C37A 0.041(5) 0.046(5) 0.061(5) -0.001(4) -0.005(4) 0.006(4)
C38A 0.053(5) 0.049(5) 0.064(5) 0.002(4) -0.006(4) 0.012(4)
S31A 0.062(3) 0.044(3) 0.069(4) 0.001(3) -0.009(3) 0.017(2)
C35B 0.038(4) 0.031(4) 0.048(5) 0.005(4) -0.003(4) 0.008(4)
C36B 0.025(4) 0.023(5) 0.044(5) 0.008(4) -0.009(4) 0.000(4)
C37B 0.041(5) 0.044(5) 0.057(5) 0.009(5) -0.002(5) 0.002(5)
C38B 0.048(5) 0.045(5) 0.060(5) 0.004(5) -0.003(5) 0.010(4)
S31B 0.060(3) 0.043(3) 0.060(4) 0.002(3) -0.008(3) 0.011(3)
C31A 0.048(5) 0.043(5) 0.059(6) 0.006(5) 0.001(5) 0.005(5)
F31A 0.063(6) 0.035(5) 0.065(7) 0.007(5) 0.007(5) 0.005(5)
F32A 0.072(6) 0.049(6) 0.061(6) 0.019(5) 0.001(5) -0.004(5)
F33A 0.050(5) 0.043(5) 0.081(7) 0.012(5) -0.007(5) -0.004(4)
C31B 0.050(5) 0.044(5) 0.060(6) 0.008(5) -0.004(5) 0.002(5)
F31B 0.061(6) 0.033(6) 0.072(7) 0.000(5) -0.003(5) 0.000(5)
F32B 0.060(6) 0.035(6) 0.059(7) 0.010(5) -0.005(5) -0.013(5)
F33B 0.047(5) 0.048(5) 0.083(7) 0.013(6) -0.007(6) -0.008(4)
O31 0.032(3) 0.028(3) 0.040(3) 0.010(2) -0.004(2) 0.001(2)
O32 0.031(3) 0.027(3) 0.038(3) -0.002(2) -0.011(2) 0.004(3)
O41 0.043(3) 0.016(2) 0.025(2) -0.004(2) 0.000(2) 0.003(2)
O42 0.036(3) 0.029(3) 0.016(2) 0.0022(19) -0.006(2) 0.006(2)
O43 0.041(3) 0.042(3) 0.027(3) 0.005(2) 0.002(2) -0.007(3)
N41 0.031(3) 0.020(3) 0.022(3) 0.003(3) -0.006(3) 0.008(3)

loop_
_atom_type_symbol
_atom_type_description
_atom_type_scat_dispersion_real
_atom_type_scat_dispersion_imag
_atom_type_scat_source
C C 0.0033 0.0016 'International Tables Vol C Tables 4.2.6.8 and 6.1.1.4'
H H 0.0000 0.0000 'International Tables Vol C Tables 4.2.6.8 and 6.1.1.4'
Bi Bi -4.1077 10.2566 'International Tables Vol C Tables 4.2.6.8 and 6.1.1.4'
F F 0.0171 0.0103 'International Tables Vol C Tables 4.2.6.8 and 6.1.1.4'
N N 0.0061 0.0033 'International Tables Vol C Tables 4.2.6.8 and 6.1.1.4'
O O 0.0106 0.0060 'International Tables Vol C Tables 4.2.6.8 and 6.1.1.4'
S S 0.1246 0.1234 'International Tables Vol C Tables 4.2.6.8 and 6.1.1.4'

loop_
_geom_angle_atom_site_label_1
_geom_angle_atom_site_label_2
_geom_angle_atom_site_label_3
_geom_angle
_geom_angle_site_symmetry_1
_geom_angle_site_symmetry_3
_geom_angle_publ_flag
O31 Bi1 O22 82.12(16) . . ?
O31 Bi1 O32 71.87(16) . . ?
O22 Bi1 O32 77.96(15) . . ?
O31 Bi1 N11 96.07(17) . . ?
O22 Bi1 N11 148.80(16) . . ?
O32 Bi1 N11 71.98(16) . . ?
O31 Bi1 N12 73.51(16) . . ?
O22 Bi1 N12 141.59(14) . . ?
O32 Bi1 N12 119.96(15) . . ?
N11 Bi1 N12 64.75(16) . . ?
O31 Bi1 O21 137.29(15) . . ?
O22 Bi1 O21 73.73(14) . . ?
O32 Bi1 O21 69.00(15) . . ?
N11 Bi1 O21 87.67(16) . . ?
N12 Bi1 O21 142.72(15) . . ?
O31 Bi1 N13 72.02(16) . . ?
O22 Bi1 N13 79.82(15) . . ?
O32 Bi1 N13 139.63(16) . . ?
N11 Bi1 N13 129.44(16) . . ?
N12 Bi1 N13 64.76(16) . . ?
O21 Bi1 N13 134.48(15) . . ?
O31 Bi1 O42 148.42(15) . . ?
O22 Bi1 O42 124.95(14) . . ?
O32 Bi1 O42 125.15(14) . . ?
N11 Bi1 O42 69.41(16) . . ?
N12 Bi1 O42 74.92(14) . . ?
O21 Bi1 O42 71.97(13) . . ?
N13 Bi1 O42 95.19(14) . . ?
O31 Bi1 O41 140.37(15) . . ?
O22 Bi1 O41 80.20(14) . . ?
O32 Bi1 O41 136.88(14) . . ?
N11 Bi1 O41 116.88(15) . . ?
N12 Bi1 O41 100.05(14) . . ?
O21 Bi1 O41 69.37(14) . . ?
N13 Bi1 O41 70.10(15) . . ?
O42 Bi1 O41 47.84(13) . . ?
C11 N11 C15 118.9(5) . . ?
C11 N11 Bi1 120.0(4) . . ?
C15 N11 Bi1 120.4(4) . . ?
C16 N12 C110 118.6(5) . . ?
C16 N12 Bi1 120.8(4) . . ?
C110 N12 Bi1 120.3(4) . . ?
C115 N13 C111 118.8(5) . . ?
C115 N13 Bi1 120.7(4) . . ?
C111 N13 Bi1 120.3(4) . . ?
N11 C11 C12 122.5(6) . . ?
N11 C11 H11 118.8 . . ?
C12 C11 H11 118.8 . . ?
C13 C12 C11 119.0(6) . . ?
C13 C12 H12 120.5 . . ?
C11 C12 H12 120.5 . . ?
C12 C13 C14 119.0(6) . . ?
C12 C13 H13 120.5 . . ?
C14 C13 H13 120.5 . . ?
C13 C14 C15 119.9(6) . . ?
C13 C14 H14 120.1 . . ?
C15 C14 H14 120.1 . . ?
N11 C15 C14 120.8(6) . . ?
N11 C15 C16 116.5(5) . . ?
C14 C15 C16 122.7(6) . . ?
N12 C16 C17 122.0(6) . . ?
N12 C16 C15 116.8(5) . . ?
C17 C16 C15 121.2(6) . . ?
C18 C17 C16 119.4(6) . . ?
C18 C17 H17 120.3 . . ?
C16 C17 H17 120.3 . . ?
C17 C18 C19 119.6(6) . . ?
C17 C18 H18 120.2 . . ?
C19 C18 H18 120.2 . . ?
C18 C19 C110 118.6(6) . . ?
C18 C19 H19 120.7 . . ?
C110 C19 H19 120.7 . . ?
N12 C110 C19 121.8(6) . . ?
N12 C110 C111 117.7(5) . . ?
C19 C110 C111 120.5(6) . . ?
N13 C111 C112 121.0(6) . . ?
N13 C111 C110 116.3(5) . . ?
C112 C111 C110 122.7(6) . . ?
C113 C112 C111 119.5(6) . . ?
C113 C112 H112 120.2 . . ?
C111 C112 H112 120.2 . . ?
C114 C113 C112 119.3(6) . . ?
C114 C113 H113 120.4 . . ?
C112 C113 H113 120.4 . . ?
C113 C114 C115 118.5(6) . . ?
C113 C114 H114 120.8 . . ?
C115 C114 H114 120.8 . . ?
N13 C115 C114 122.8(6) . . ?
N13 C115 H115 118.6 . . ?
C114 C115 H115 118.6 . . ?
F22 C21 F21 106.8(6) . . ?
F22 C21 F23 107.1(6) . . ?
F21 C21 F23 106.6(6) . . ?
F22 C21 C22 112.1(6) . . ?
F21 C21 C22 110.0(6) . . ?
F23 C21 C22 113.8(6) . . ?
O21 C22 C23 129.6(6) . . ?
O21 C22 C21 115.2(6) . . ?
C23 C22 C21 115.2(6) . . ?
C22 C23 C24 126.4(6) . . ?
C22 C23 H23 116.8 . . ?
C24 C23 H23 116.8 . . ?
O22 C24 C23 126.0(6) . . ?
O22 C24 C25A 115.4(6) . . ?
C23 C24 C25A 118.5(6) . . ?
O22 C24 C25B 115.4(6) . . ?
C23 C24 C25B 118.5(6) . . ?
C26A C25A C24 127.0(11) . . ?
C26A C25A S21A 113.3(10) . . ?
C24 C25A S21A 119.7(5) . . ?
C25A C26A C27A 109.2(17) . . ?
C25A C26A H26A 125.4 . . ?
C27A C26A H26A 125.4 . . ?
C28A C27A C26A 113.8(13) . . ?
C28A C27A H27A 123.1 . . ?
C26A C27A H27A 123.1 . . ?
C27A C28A S21A 111.6(10) . . ?
C27A C28A H28A 124.2 . . ?
S21A C28A H28A 124.2 . . ?
C25A S21A C28A 92.1(5) . . ?
C26B C25B C24 118.0(15) . . ?
C26B C25B S21B 112.9(11) . . ?
C24 C25B S21B 129.0(8) . . ?
C25B C26B C27B 109.5(19) . . ?
C25B C26B H26C 125.2 . . ?
C27B C26B H26C 125.2 . . ?
C28B C27B C26B 113.5(18) . . ?
C28B C27B H27B 123.3 . . ?
C26B C27B H27B 123.3 . . ?
C27B C28B S21B 111.5(14) . . ?
C27B C28B H28B 124.3 . . ?
S21B C28B H28B 124.3 . . ?
C25B S21B C28B 92.6(8) . . ?
C22 O21 Bi1 125.7(4) . . ?
C24 O22 Bi1 132.5(4) . . ?
O31 C32 C33 129.8(7) . . ?
O31 C32 C31A 113.3(8) . . ?
C33 C32 C31A 116.7(9) . . ?
O31 C32 C31B 109.0(8) . . ?
C33 C32 C31B 120.4(9) . . ?
C32 C33 C34 122.4(8) . . ?
C32 C33 H33 118.8 . . ?
C34 C33 H33 118.8 . . ?
O32 C34 C33 124.4(7) . . ?
O32 C34 C35A 113.7(8) . . ?
C33 C34 C35A 120.3(8) . . ?
O32 C34 C35B 119.8(8) . . ?
C33 C34 C35B 113.8(9) . . ?
C36A C35A C34 128.3(10) . . ?
C36A C35A S31A 113.5(8) . . ?
C34 C35A S31A 117.9(9) . . ?
C37A C36A C35A 105.3(10) . . ?
C37A C36A H36A 127.4 . . ?
C35A C36A H36A 127.4 . . ?
C38A C37A C36A 116.1(12) . . ?
C38A C37A H37A 122.0 . . ?
C36A C37A H37A 122.0 . . ?
C37A C38A S31A 112.4(11) . . ?
C37A C38A H38A 123.8 . . ?
S31A C38A H38A 123.8 . . ?
C35A S31A C38A 92.7(7) . . ?
C36B C35B C34 134.7(12) . . ?
C36B C35B S31B 108.8(9) . . ?
C34 C35B S31B 116.5(10) . . ?
C37B C36B C35B 109.1(12) . . ?
C37B C36B H36B 125.4 . . ?
C35B C36B H36B 125.4 . . ?
C38B C37B C36B 115.0(14) . . ?
C38B C37B C37B 91.4(12) . 2_656 ?
C36B C37B C37B 93.9(11) . 2_656 ?
C38B C37B H37B 122.5 . . ?
C36B C37B H37B 122.5 . . ?
C37B C37B H37B 85.1 2_656 . ?
C37B C38B S31B 111.9(12) . . ?
C37B C38B H38B 124.1 . . ?
S31B C38B H38B 124.1 . . ?
C38B S31B C35B 94.8(8) . . ?
F33A C31A F32A 107.8(11) . . ?
F33A C31A F31A 107.8(11) . . ?
F32A C31A F31A 107.1(10) . . ?
F33A C31A C32 115.8(11) . . ?
F32A C31A C32 107.5(13) . . ?
F31A C31A C32 110.5(13) . . ?
F33B C31B F32B 106.7(11) . . ?
F33B C31B F31B 107.5(12) . . ?
F32B C31B F31B 104.3(10) . . ?
F33B C31B C32 113.3(12) . . ?
F32B C31B C32 114.3(13) . . ?
F31B C31B C32 110.2(15) . . ?
C32 O31 Bi1 128.0(4) . . ?
C34 O32 Bi1 130.0(5) . . ?
N41 O41 Bi1 93.3(3) . . ?
N41 O42 Bi1 97.1(4) . . ?
O43 N41 O41 121.4(5) . . ?
O43 N41 O42 121.1(6) . . ?
O41 N41 O42 117.4(5) . . ?

loop_
_geom_bond_atom_site_label_1
_geom_bond_atom_site_label_2
_geom_bond_distance
_geom_bond_site_symmetry_2
_geom_bond_publ_flag
Bi1 O31 2.318(5) . ?
Bi1 O22 2.426(4) . ?
Bi1 O32 2.458(5) . ?
Bi1 N11 2.518(5) . ?
Bi1 N12 2.521(5) . ?
Bi1 O21 2.538(4) . ?
Bi1 N13 2.555(5) . ?
Bi1 O42 2.626(4) . ?
Bi1 O41 2.711(4) . ?
N11 C11 1.342(8) . ?
N11 C15 1.352(8) . ?
N12 C16 1.337(7) . ?
N12 C110 1.355(8) . ?
N13 C115 1.333(7) . ?
N13 C111 1.344(7) . ?
C11 C12 1.381(9) . ?
C11 H11 0.9500 . ?
C12 C13 1.368(9) . ?
C12 H12 0.9500 . ?
C13 C14 1.382(9) . ?
C13 H13 0.9500 . ?
C14 C15 1.384(8) . ?
C14 H14 0.9500 . ?
C15 C16 1.484(9) . ?
C16 C17 1.388(8) . ?
C17 C18 1.362(9) . ?
C17 H17 0.9500 . ?
C18 C19 1.383(9) . ?
C18 H18 0.9500 . ?
C19 C110 1.389(8) . ?
C19 H19 0.9500 . ?
C110 C111 1.494(8) . ?
C111 C112 1.384(9) . ?
C112 C113 1.378(9) . ?
C112 H112 0.9500 . ?
C113 C114 1.367(9) . ?
C113 H113 0.9500 . ?
C114 C115 1.380(9) . ?
C114 H114 0.9500 . ?
C115 H115 0.9500 . ?
C21 F22 1.326(8) . ?
C21 F21 1.340(8) . ?
C21 F23 1.341(7) . ?
C21 C22 1.540(9) . ?
C22 O21 1.249(7) . ?
C22 C23 1.387(9) . ?
C23 C24 1.407(9) . ?
C23 H23 0.9500 . ?
C24 O22 1.267(8) . ?
C24 C25A 1.471(9) . ?
C24 C25B 1.471(9) . ?
C25A C26A 1.40(2) . ?
C25A S21A 1.670(7) . ?
C26A C27A 1.44(2) . ?
C26A H26A 0.9500 . ?
C27A C28A 1.338(12) . ?
C27A H27A 0.9500 . ?
C28A S21A 1.724(10) . ?
C28A H28A 0.9500 . ?
C25B C26B 1.41(2) . ?
C25B S21B 1.660(10) . ?
C26B C27B 1.44(3) . ?
C26B H26C 0.9500 . ?
C27B C28B 1.337(15) . ?
C27B H27B 0.9500 . ?
C28B S21B 1.727(14) . ?
C28B H28B 0.9500 . ?
C32 O31 1.259(8) . ?
C32 C33 1.368(10) . ?
C32 C31A 1.537(12) . ?
C32 C31B 1.540(13) . ?
C33 C34 1.416(11) . ?
C33 H33 0.9500 . ?
C34 O32 1.218(8) . ?
C34 C35A 1.502(12) . ?
C34 C35B 1.514(12) . ?
C35A C36A 1.451(15) . ?
C35A S31A 1.659(12) . ?
C36A C37A 1.426(15) . ?
C36A H36A 0.9500 . ?
C37A C38A 1.331(16) . ?
C37A H37A 0.9500 . ?
C38A S31A 1.663(13) . ?
C38A H38A 0.9500 . ?
C35B C36B 1.447(16) . ?
C35B S31B 1.683(13) . ?
C36B C37B 1.412(16) . ?
C36B H36B 0.9500 . ?
C37B C38B 1.321(18) . ?
C37B C37B 2.01(3) 2_656 ?
C37B H37B 0.9500 . ?
C38B S31B 1.648(15) . ?
C38B H38B 0.9500 . ?
C31A F33A 1.326(12) . ?
C31A F32A 1.336(13) . ?
C31A F31A 1.348(12) . ?
C31B F33B 1.329(12) . ?
C31B F32B 1.342(14) . ?
C31B F31B 1.349(13) . ?
O41 N41 1.263(6) . ?
O42 N41 1.271(6) . ?
O43 N41 1.231(7) . ?
